data_7064286
loop_
_publ_author_name
'Liu, Haozhen'
'Du, Shiyu'
'Zhang, Paipai'
'Zhao, Jiawei'
'Chen, Yanna'
'An, Donghai'

_publ_section_title
;
 K7MgY2(B5O10)3: a novel ultraviolet nonlinear optical crystal based on
 the [B5O10] functional unit
;
_journal_issue 9
_journal_name_full 'New Journal of Chemistry'
_journal_page_first 4052
_journal_page_last 4058
_journal_paper_doi 10.1039/D5NJ04947D
_journal_volume 50
_journal_year 2026
_chemical_formula_moiety 'B15 K7 Mg1 O30 Y2'
_chemical_formula_sum 'B15 K7 Mg O30 Y2'
_chemical_formula_weight 1117.98
_space_group_crystal_system trigonal
_space_group_IT_number 155
_space_group_name_Hall 'R 3 2"'
_space_group_name_H-M_alt 'R 3 2 :H'
_audit_creation_date 2025-12-24
_audit_creation_method
;
Olex2 1.3
(compiled 2020.11.12 svn.r5f609507 for OlexSys, GUI svn.r6408)
;
_audit_update_record
;
2025-12-24 deposited with the CCDC.	2026-01-30 downloaded from the CCDC.
;
_cell_angle_alpha 90
_cell_angle_beta 90
_cell_angle_gamma 120
_cell_formula_units_Z 3
_cell_length_a 13.2700(9)
_cell_length_b 13.2700(9)
_cell_length_c 14.494(2)
_cell_measurement_reflns_used 2248
_cell_measurement_temperature 296(2)
_cell_measurement_theta_max 27.32
_cell_measurement_theta_min 2.26
_cell_volume 2210.3(4)
_computing_cell_refinement 'SAINT v8.34A (Bruker, 2013)'
_computing_data_reduction 'SAINT v8.34A (Bruker, 2013)'
_computing_molecular_graphics 'Olex2 1.3 (Dolomanov et al., 2009)'
_computing_publication_material 'Olex2 1.3 (Dolomanov et al., 2009)'
_computing_structure_refinement 'SHELXL 2018/3 (Sheldrick, 2015)'
_computing_structure_solution 'SHELXS-97 (Sheldrick, 1990)'
_diffrn_ambient_temperature 296.15
_diffrn_measured_fraction_theta_full 1.000
_diffrn_measured_fraction_theta_max 1.000
_diffrn_measurement_device_type 'CCD area detector'
_diffrn_measurement_method 'phi and omega scans'
_diffrn_radiation_monochromator graphite
_diffrn_radiation_type MoK\a
_diffrn_radiation_wavelength 0.71073
_diffrn_reflns_av_R_equivalents 0.0324
_diffrn_reflns_av_unetI/netI 0.0479
_diffrn_reflns_Laue_measured_fraction_full 1.000
_diffrn_reflns_Laue_measured_fraction_max 1.000
_diffrn_reflns_limit_h_max 17
_diffrn_reflns_limit_h_min -9
_diffrn_reflns_limit_k_max 17
_diffrn_reflns_limit_k_min -17
_diffrn_reflns_limit_l_max 18
_diffrn_reflns_limit_l_min -17
_diffrn_reflns_number 4457
_diffrn_reflns_point_group_measured_fraction_full 0.984
_diffrn_reflns_point_group_measured_fraction_max 0.987
_diffrn_reflns_theta_full 25.242
_diffrn_reflns_theta_max 27.431
_diffrn_reflns_theta_min 2.262
_diffrn_source_current 0.0
_diffrn_source_power 0.0
_diffrn_source_voltage 0.0
_exptl_absorpt_coefficient_mu 5.048
_exptl_absorpt_correction_T_max 0.7456
_exptl_absorpt_correction_T_min 0.5828
_exptl_absorpt_correction_type multi-scan
_exptl_absorpt_process_details
;
SADABS-2014/5 (Bruker,2014/5) was used for absorption correction.
wR2(int) was 0.1046 before and 0.0729 after correction.
The Ratio of minimum to maximum transmission is 0.7817.
The \l/2 correction factor is 0.00150.
;
_exptl_crystal_colour 'clear light colourless'
_exptl_crystal_colour_lustre clear
_exptl_crystal_colour_modifier light
_exptl_crystal_colour_primary colourless
_exptl_crystal_density_diffrn 2.520
_exptl_crystal_density_method 'not measured'
_exptl_crystal_description block
_exptl_crystal_F_000 1614
_exptl_crystal_size_max 0.13
_exptl_crystal_size_mid 0.12
_exptl_crystal_size_min 0.09
_refine_diff_density_max 0.336
_refine_diff_density_min -0.608
_refine_diff_density_rms 0.069
_refine_ls_abs_structure_details
;
 Flack x determined using 416 quotients [(I+)-(I-)]/[(I+)+(I-)]
 (Parsons, Flack and Wagner, Acta Cryst. B69 (2013) 249-259).
;
_refine_ls_abs_structure_Flack 0.008(6)
_refine_ls_extinction_method none
_refine_ls_goodness_of_fit_ref 0.922
_refine_ls_hydrogen_treatment undef
_refine_ls_matrix_type full
_refine_ls_number_parameters 86
_refine_ls_number_reflns 1115
_refine_ls_number_restraints 0
_refine_ls_restrained_S_all 0.922
_refine_ls_R_factor_all 0.0226
_refine_ls_R_factor_gt 0.0202
_refine_ls_shift/su_max 0.000
_refine_ls_shift/su_mean 0.000
_refine_ls_structure_factor_coef Fsqd
_refine_ls_weighting_details 'w=1/[\s^2^(Fo^2^)] where P=(Fo^2^+2Fc^2^)/3'
_refine_ls_weighting_scheme calc
_refine_ls_wR_factor_gt 0.0453
_refine_ls_wR_factor_ref 0.0460
_reflns_Friedel_coverage 0.753
_reflns_Friedel_fraction_full 0.964
_reflns_Friedel_fraction_max 0.970
_reflns_number_gt 1042
_reflns_number_total 1115
_reflns_threshold_expression 'I > 2\s(I)'
_cod_data_source_file d5nj04947d2.cif
_cod_data_source_block 11111
_cod_depositor_comments
;
The following automatic conversions were performed:

data item '_exptl_absorpt_correction_type' value 'Multi-scan' was
changed to 'multi-scan' in accordance with the
/home/data/users/saulius/crontab/automatic-downloads/rss-feeds/RSC/lib/dictionaries/cif_core.dic
dictionary named 'cif_core.dic' version 2.4.2 last updated on
2011-04-26.

Automatic conversion script
Id: cif_fix_values 8170 2020-07-09 18:12:32Z antanas 

 Adding full bibliography for 7064286.cif.
;
_cod_original_sg_symbol_H-M 'R 3 2'
_cod_database_code 7064286
_shelx_shelxl_version_number 2018/3
_shelx_space_group_comment
;
The symmetry employed for this shelxl refinement is uniquely defined
by the following loop, which should always be used as a source of
symmetry information in preference to the above space-group names.
They are only intended as comments.
;
_shelx_estimated_absorpt_t_max 0.659
_shelx_estimated_absorpt_t_min 0.560
_olex2_refinement_description
;
;
_olex2_submission_special_instructions 'No special instructions were received'

loop_
_space_group_symop_operation_xyz
'x, y, z'
'-y, x-y, z'
'-x+y, -x, z'
'y, x, -z'
'x-y, -y, -z'
'-x, -x+y, -z'
'x+2/3, y+1/3, z+1/3'
'-y+2/3, x-y+1/3, z+1/3'
'-x+y+2/3, -x+1/3, z+1/3'
'y+2/3, x+1/3, -z+1/3'
'x-y+2/3, -y+1/3, -z+1/3'
'-x+2/3, -x+y+1/3, -z+1/3'
'x+1/3, y+2/3, z+2/3'
'-y+1/3, x-y+2/3, z+2/3'
'-x+y+1/3, -x+2/3, z+2/3'
'y+1/3, x+2/3, -z+2/3'
'x-y+1/3, -y+2/3, -z+2/3'
'-x+1/3, -x+y+2/3, -z+2/3'

loop_
_atom_site_label
_atom_site_type_symbol
_atom_site_fract_x
_atom_site_fract_y
_atom_site_fract_z
_atom_site_U_iso_or_equiv
_atom_site_adp_type
_atom_site_occupancy
_atom_site_site_symmetry_order
_atom_site_calc_flag
_atom_site_refinement_flags_posn
_atom_site_refinement_flags_adp
_atom_site_refinement_flags_occupancy
_atom_site_disorder_assembly
_atom_site_disorder_group
Y1 Y 1.000000 1.000000 0.71530(4) 0.00740(14) Uani 1 3 d S T P . .
Mg1 Mg 0.666667 0.333333 0.833333 0.0046(5) Uani 1 6 d S T P . .
K1 K 0.51031(12) 0.51031(12) 1.000000 0.0299(3) Uani 1 2 d S T P . .
K2 K 0.666667 0.79607(9) 0.833333 0.0194(3) Uani 1 2 d S T P . .
K3 K 1.000000 1.000000 1.000000 0.0211(4) Uani 1 6 d S T P . .
B1 B 0.8157(4) 0.5821(4) 0.9335(3) 0.0144(10) Uani 1 1 d . . . . .
B2 B 0.9059(4) 0.7726(3) 0.8582(3) 0.0108(10) Uani 1 1 d . . . . .
B3 B 1.000000 0.7481(4) 1.000000 0.0129(13) Uani 1 2 d S T P . .
O1 O 0.8951(2) 0.8390(2) 0.79438(18) 0.0131(6) Uani 1 1 d . . . . .
O2 O 0.8185(3) 0.6560(2) 0.86354(18) 0.0256(7) Uani 1 1 d . . . . .
O3 O 0.8959(2) 0.6317(2) 1.00387(17) 0.0153(6) Uani 1 1 d . . . . .
O4 O 0.7382(3) 0.47006(18) 0.93305(15) 0.0189(5) Uani 1 1 d . . . . .
O5 O 0.9975(2) 0.8126(2) 0.91835(17) 0.0130(6) Uani 1 1 d . . . . .

loop_
_atom_site_aniso_label
_atom_site_aniso_U_11
_atom_site_aniso_U_22
_atom_site_aniso_U_33
_atom_site_aniso_U_23
_atom_site_aniso_U_13
_atom_site_aniso_U_12
Y1 0.00691(18) 0.00691(18) 0.0084(3) 0.000 0.000 0.00346(9)
Mg1 0.0049(7) 0.0049(7) 0.0041(12) 0.000 0.000 0.0024(4)
K1 0.0267(6) 0.0267(6) 0.0282(7) 0.0108(3) -0.0108(3) 0.0072(7)
K2 0.0149(6) 0.0212(5) 0.0200(7) -0.0006(3) -0.0012(5) 0.0074(3)
K3 0.0132(6) 0.0132(6) 0.0369(12) 0.000 0.000 0.0066(3)
B1 0.018(2) 0.013(2) 0.012(2) -0.0009(17) 0.0011(17) 0.0070(18)
B2 0.012(2) 0.0084(18) 0.011(2) -0.0011(16) 0.0012(17) 0.0041(16)
B3 0.013(3) 0.013(2) 0.013(3) -0.0019(12) -0.004(2) 0.0064(15)
O1 0.0134(15) 0.0110(13) 0.0151(13) 0.0033(10) -0.0002(10) 0.0063(11)
O2 0.0263(19) 0.0086(13) 0.0250(16) 0.0055(10) -0.0175(15) -0.0039(15)
O3 0.0193(15) 0.0091(13) 0.0134(14) 0.0024(11) -0.0056(12) 0.0041(12)
O4 0.0277(18) 0.0075(11) 0.0123(12) 0.0014(9) -0.0003(15) 0.0018(15)
O5 0.0117(13) 0.0096(13) 0.0144(14) 0.0022(11) -0.0019(11) 0.0028(11)

loop_
_atom_type_symbol
_atom_type_description
_atom_type_scat_dispersion_real
_atom_type_scat_dispersion_imag
_atom_type_scat_source
B B 0.0013 0.0007 'International Tables Vol C Tables 4.2.6.8 and 6.1.1.4'
K K 0.2009 0.2494 'International Tables Vol C Tables 4.2.6.8 and 6.1.1.4'
Mg Mg 0.0486 0.0363 'International Tables Vol C Tables 4.2.6.8 and 6.1.1.4'
O O 0.0106 0.0060 'International Tables Vol C Tables 4.2.6.8 and 6.1.1.4'
Y Y -2.7962 3.5667 'International Tables Vol C Tables 4.2.6.8 and 6.1.1.4'

loop_
_geom_angle_atom_site_label_1
_geom_angle_atom_site_label_2
_geom_angle_atom_site_label_3
_geom_angle
_geom_angle_site_symmetry_1
_geom_angle_site_symmetry_3
_geom_angle_publ_flag
Mg1 Y1 K1 79.581(8) 13_554 13_554 ?
Mg1 Y1 K1 79.578(8) 13_554 14_654 ?
Mg1 Y1 K1 79.578(8) 13_554 15_664 ?
Mg1 Y1 K2 113.890(7) 13_554 3_675 ?
Mg1 Y1 K3 180.0 13_554 . ?
K1 Y1 K1 116.804(5) 13_554 14_654 ?
K1 Y1 K1 116.802(5) 14_654 15_664 ?
K1 Y1 K1 116.804(5) 13_554 15_664 ?
K1 Y1 K2 163.83(2) 14_654 3_675 ?
K1 Y1 K2 75.93(3) 15_664 3_675 ?
K1 Y1 K2 60.16(3) 13_554 3_675 ?
K1 Y1 K3 100.421(8) 14_654 . ?
K1 Y1 K3 100.421(8) 15_664 . ?
K1 Y1 K3 100.421(8) 13_554 . ?
K3 Y1 K2 66.112(8) . 3_675 ?
O1 Y1 Mg1 121.39(7) . 13_554 ?
O1 Y1 Mg1 121.39(7) 3_675 13_554 ?
O1 Y1 Mg1 121.39(7) 2_765 13_554 ?
O1 Y1 K1 42.48(7) 2_765 15_664 ?
O1 Y1 K1 114.24(7) . 13_554 ?
O1 Y1 K1 42.48(7) . 14_654 ?
O1 Y1 K1 114.24(7) 3_675 15_664 ?
O1 Y1 K1 127.55(7) 2_765 13_554 ?
O1 Y1 K1 114.24(7) 2_765 14_654 ?
O1 Y1 K1 127.55(7) . 15_664 ?
O1 Y1 K1 127.55(7) 3_675 14_654 ?
O1 Y1 K1 42.48(7) 3_675 13_554 ?
O1 Y1 K2 38.36(6) 3_675 3_675 ?
O1 Y1 K2 67.48(6) 2_765 3_675 ?
O1 Y1 K2 122.31(7) . 3_675 ?
O1 Y1 K3 58.61(7) 3_675 . ?
O1 Y1 K3 58.61(7) . . ?
O1 Y1 K3 58.61(7) 2_765 . ?
O1 Y1 O1 95.34(9) . 3_675 ?
O1 Y1 O1 95.34(9) . 2_765 ?
O1 Y1 O1 95.34(9) 2_765 3_675 ?
O1 Y1 O4 90.99(10) . 14_654 ?
O1 Y1 O4 99.46(11) . 15_664 ?
O1 Y1 O4 163.28(9) 3_675 15_664 ?
O1 Y1 O4 99.46(11) 2_765 13_554 ?
O1 Y1 O4 90.99(10) 2_765 15_664 ?
O1 Y1 O4 163.28(9) . 13_554 ?
O1 Y1 O4 99.46(11) 3_675 14_654 ?
O1 Y1 O4 90.99(10) 3_675 13_554 ?
O1 Y1 O4 163.28(9) 2_765 14_654 ?
O4 Y1 Mg1 43.18(5) 13_554 13_554 ?
O4 Y1 Mg1 43.17(5) 15_664 13_554 ?
O4 Y1 Mg1 43.18(5) 14_654 13_554 ?
O4 Y1 K1 61.74(10) 13_554 13_554 ?
O4 Y1 K1 61.74(10) 15_664 15_664 ?
O4 Y1 K1 122.75(6) 13_554 14_654 ?
O4 Y1 K1 62.40(10) 13_554 15_664 ?
O4 Y1 K1 62.40(10) 14_654 13_554 ?
O4 Y1 K1 122.75(6) 14_654 15_664 ?
O4 Y1 K1 122.75(6) 15_664 13_554 ?
O4 Y1 K1 61.74(10) 14_654 14_654 ?
O4 Y1 K1 62.40(10) 15_664 14_654 ?
O4 Y1 K2 133.49(10) 15_664 3_675 ?
O4 Y1 K2 121.37(10) 14_654 3_675 ?
O4 Y1 K2 71.17(6) 13_554 3_675 ?
O4 Y1 K3 136.82(5) 14_654 . ?
O4 Y1 K3 136.82(5) 15_664 . ?
O4 Y1 K3 136.82(5) 13_554 . ?
O4 Y1 O4 72.68(9) 14_654 15_664 ?
O4 Y1 O4 72.68(9) 15_664 13_554 ?
O4 Y1 O4 72.68(9) 14_654 13_554 ?
Y1 Mg1 Y1 180.0 10_446 7_445 ?
O4 Mg1 Y1 47.40(6) 17_556 10_446 ?
O4 Mg1 Y1 47.40(6) . 7_445 ?
O4 Mg1 Y1 132.60(6) 17_556 7_445 ?
O4 Mg1 Y1 47.40(6) 2_655 7_445 ?
O4 Mg1 Y1 132.60(6) 18_656 7_445 ?
O4 Mg1 Y1 132.60(6) . 10_446 ?
O4 Mg1 Y1 132.60(6) 3_665 10_446 ?
O4 Mg1 Y1 132.60(6) 2_655 10_446 ?
O4 Mg1 Y1 47.40(6) 18_656 10_446 ?
O4 Mg1 Y1 47.40(6) 3_665 7_445 ?
O4 Mg1 Y1 47.40(6) 16_546 10_446 ?
O4 Mg1 Y1 132.60(6) 16_546 7_445 ?
O4 Mg1 O4 177.7(2) 16_546 2_655 ?
O4 Mg1 O4 79.21(9) 3_665 . ?
O4 Mg1 O4 79.21(9) 3_665 2_655 ?
O4 Mg1 O4 79.21(9) . 2_655 ?
O4 Mg1 O4 177.7(2) 17_556 . ?
O4 Mg1 O4 177.7(2) 3_665 18_656 ?
O4 Mg1 O4 79.21(9) 17_556 16_546 ?
O4 Mg1 O4 99.33(17) 3_665 17_556 ?
O4 Mg1 O4 102.29(17) 17_556 2_655 ?
O4 Mg1 O4 79.21(9) 18_656 17_556 ?
O4 Mg1 O4 99.34(17) 16_546 . ?
O4 Mg1 O4 102.29(17) 3_665 16_546 ?
O4 Mg1 O4 99.34(17) 18_656 2_655 ?
O4 Mg1 O4 79.21(9) 18_656 16_546 ?
O4 Mg1 O4 102.29(17) 18_656 . ?
B1 K1 Y1 53.84(7) 5_567 16_446 ?
B1 K1 Y1 122.62(8) 2_655 16_446 ?
B1 K1 B1 87.07(15) 2_655 5_567 ?
B1 K1 B3 43.54(7) 2_655 2_655 ?
B1 K1 B3 43.54(7) 5_567 2_655 ?
B2 K1 Y1 55.94(8) 18_656 16_446 ?
B2 K1 Y1 123.43(8) 9_565 16_446 ?
B2 K1 B1 84.03(11) 18_656 2_655 ?
B2 K1 B1 85.15(11) 9_565 2_655 ?
B2 K1 B1 84.03(11) 9_565 5_567 ?
B2 K1 B1 85.15(11) 18_656 5_567 ?
B2 K1 B2 165.06(17) 18_656 9_565 ?
B2 K1 B3 82.53(8) 9_565 2_655 ?
B2 K1 B3 82.53(8) 18_656 2_655 ?
B3 K1 Y1 87.99(2) 2_655 16_446 ?
O1 K1 Y1 33.16(5) 18_656 16_446 ?
O1 K1 Y1 147.35(5) 9_565 16_446 ?
O1 K1 B1 77.72(9) 9_565 2_655 ?
O1 K1 B1 108.19(9) 9_565 5_567 ?
O1 K1 B1 108.19(9) 18_656 2_655 ?
O1 K1 B1 77.72(9) 18_656 5_567 ?
O1 K1 B2 156.59(9) 18_656 9_565 ?
O1 K1 B2 156.59(9) 9_565 18_656 ?
O1 K1 B2 25.86(9) 9_565 9_565 ?
O1 K1 B2 25.86(9) 18_656 18_656 ?
O1 K1 B3 93.93(6) 9_565 2_655 ?
O1 K1 B3 93.93(6) 18_656 2_655 ?
O1 K1 O1 172.14(13) 9_565 18_656 ?
O1 K1 O2 130.51(7) 9_565 18_656 ?
O1 K1 O2 130.51(7) 18_656 9_565 ?
O1 K1 O2 49.53(7) 18_656 18_656 ?
O1 K1 O2 49.53(7) 9_565 9_565 ?
O1 K1 O3 112.49(9) 9_565 5_567 ?
O1 K1 O3 112.49(9) 18_656 2_655 ?
O1 K1 O3 75.04(7) 18_656 5_567 ?
O1 K1 O3 75.04(7) 9_565 2_655 ?
O2 K1 Y1 82.04(5) 18_656 16_446 ?
O2 K1 Y1 97.95(5) 9_565 16_446 ?
O2 K1 B1 108.02(11) 18_656 5_567 ?
O2 K1 B1 71.64(10) 9_565 5_567 ?
O2 K1 B1 108.02(11) 9_565 2_655 ?
O2 K1 B1 71.64(10) 18_656 2_655 ?
O2 K1 B2 27.04(9) 18_656 18_656 ?
O2 K1 B2 152.83(9) 9_565 18_656 ?
O2 K1 B2 27.04(9) 9_565 9_565 ?
O2 K1 B2 152.83(9) 18_656 9_565 ?
O2 K1 B3 89.77(9) 18_656 2_655 ?
O2 K1 B3 89.77(9) 9_565 2_655 ?
O2 K1 O2 179.5(2) 18_656 9_565 ?
O3 K1 Y1 112.68(6) 2_655 16_446 ?
O3 K1 Y1 63.30(5) 5_567 16_446 ?
O3 K1 B1 66.48(9) 2_655 5_567 ?
O3 K1 B1 23.69(9) 2_655 2_655 ?
O3 K1 B1 66.48(9) 5_567 2_655 ?
O3 K1 B1 23.69(9) 5_567 5_567 ?
O3 K1 B2 72.34(9) 5_567 18_656 ?
O3 K1 B2 72.34(9) 2_655 9_565 ?
O3 K1 B2 93.88(9) 5_567 9_565 ?
O3 K1 B2 93.88(9) 2_655 18_656 ?
O3 K1 B3 24.93(5) 5_567 2_655 ?
O3 K1 B3 24.93(5) 2_655 2_655 ?
O3 K1 O2 89.89(10) 2_655 18_656 ?
O3 K1 O2 89.70(10) 2_655 9_565 ?
O3 K1 O2 89.70(10) 5_567 18_656 ?
O3 K1 O2 89.89(10) 5_567 9_565 ?
O3 K1 O3 49.87(10) 5_567 2_655 ?
B2 K2 B2 111.18(14) . 18_656 ?
B2 K2 B3 131.77(10) 18_656 3_675 ?
B2 K2 B3 93.37(12) . 3_675 ?
B2 K2 B3 131.76(10) . 14_654 ?
B2 K2 B3 93.37(12) 18_656 14_654 ?
B2 K2 O2 87.54(9) . 18_656 ?
B2 K2 O2 87.54(9) 18_656 . ?
B2 K2 O2 23.89(8) 18_656 18_656 ?
B2 K2 O2 23.89(8) . . ?
B3 K2 B3 100.22(12) 14_654 3_675 ?
B3 K2 O2 141.14(5) 14_654 . ?
B3 K2 O2 107.92(10) 14_654 18_656 ?
B3 K2 O2 141.15(5) 3_675 18_656 ?
B3 K2 O2 107.92(10) 3_675 . ?
O1 K2 B2 22.96(9) . . ?
O1 K2 B2 123.03(9) . 18_656 ?
O1 K2 B2 22.96(9) 18_656 18_656 ?
O1 K2 B2 123.03(9) 18_656 . ?
O1 K2 B3 95.70(11) . 3_675 ?
O1 K2 B3 109.09(9) 18_656 3_675 ?
O1 K2 B3 109.08(9) . 14_654 ?
O1 K2 B3 95.70(11) 18_656 14_654 ?
O1 K2 O1 141.17(11) . 18_656 ?
O1 K2 O2 43.00(7) . . ?
O1 K2 O2 99.69(8) 18_656 . ?
O1 K2 O2 99.69(8) . 18_656 ?
O1 K2 O2 43.00(7) 18_656 18_656 ?
O1 K2 O3 83.56(7) 18_656 4_557 ?
O1 K2 O3 83.55(7) . 14_654 ?
O1 K2 O3 118.34(7) . 4_557 ?
O1 K2 O3 118.34(7) 18_656 14_654 ?
O2 K2 O2 64.23(9) . 18_656 ?
O3 K2 B2 109.53(9) 14_654 18_656 ?
O3 K2 B2 106.37(9) 14_654 . ?
O3 K2 B2 109.53(9) 4_557 . ?
O3 K2 B2 106.37(9) 4_557 18_656 ?
O3 K2 B3 101.69(6) 14_654 3_675 ?
O3 K2 B3 25.59(9) 14_654 14_654 ?
O3 K2 B3 25.59(9) 4_557 3_675 ?
O3 K2 B3 101.69(6) 4_557 14_654 ?
O3 K2 O2 119.75(8) 4_557 18_656 ?
O3 K2 O2 119.75(8) 14_654 . ?
O3 K2 O2 115.30(7) 14_654 18_656 ?
O3 K2 O2 115.30(7) 4_557 . ?
O3 K2 O3 113.92(11) 14_654 4_557 ?
O5 K2 B2 78.71(8) 17_566 18_656 ?
O5 K2 B2 156.84(9) 17_566 . ?
O5 K2 B2 78.71(8) 3_675 . ?
O5 K2 B2 156.85(9) 3_675 18_656 ?
O5 K2 B3 94.80(11) 17_566 3_675 ?
O5 K2 B3 25.16(8) 17_566 14_654 ?
O5 K2 B3 25.16(8) 3_675 3_675 ?
O5 K2 B3 94.80(11) 3_675 14_654 ?
O5 K2 O1 74.22(7) 17_566 18_656 ?
O5 K2 O1 134.24(7) 17_566 . ?
O5 K2 O1 74.21(7) 3_675 . ?
O5 K2 O1 134.24(7) 3_675 18_656 ?
O5 K2 O2 99.39(7) 3_675 . ?
O5 K2 O2 157.16(7) 3_675 18_656 ?
O5 K2 O2 157.16(7) 17_566 . ?
O5 K2 O2 99.39(7) 17_566 18_656 ?
O5 K2 O3 86.28(8) 3_675 14_654 ?
O5 K2 O3 50.70(7) 3_675 4_557 ?
O5 K2 O3 50.70(7) 17_566 14_654 ?
O5 K2 O3 86.28(8) 17_566 4_557 ?
O5 K2 O5 100.36(11) 17_566 3_675 ?
B2 K3 B2 100.46(14) . 4_557 ?
B2 K3 B2 171.03(14) 3_675 6_767 ?
B2 K3 B2 88.25(15) 5_677 2_765 ?
B2 K3 B2 88.25(14) 3_675 4_557 ?
B2 K3 B2 86.02(11) . 3_675 ?
B2 K3 B2 86.02(11) . 2_765 ?
B2 K3 B2 100.46(14) 5_677 3_675 ?
B2 K3 B2 86.02(11) 3_675 2_765 ?
B2 K3 B2 100.46(14) 6_767 2_765 ?
B2 K3 B2 86.02(11) 5_677 6_767 ?
B2 K3 B2 88.25(14) . 6_767 ?
B2 K3 B2 86.02(11) 5_677 4_557 ?
B2 K3 B2 86.02(11) 6_767 4_557 ?
B2 K3 B2 171.03(14) . 5_677 ?
B2 K3 B2 171.03(14) 2_765 4_557 ?
O5 K3 B2 79.19(9) 2_765 3_675 ?
O5 K3 B2 107.82(9) . 3_675 ?
O5 K3 B2 107.82(9) 5_677 4_557 ?
O5 K3 B2 147.97(9) 6_767 3_675 ?
O5 K3 B2 147.97(9) . 5_677 ?
O5 K3 B2 67.80(9) 4_557 3_675 ?
O5 K3 B2 79.19(9) 6_767 4_557 ?
O5 K3 B2 79.19(9) 3_675 . ?
O5 K3 B2 109.18(9) 6_767 2_765 ?
O5 K3 B2 107.82(9) 2_765 . ?
O5 K3 B2 67.80(9) 2_765 5_677 ?
O5 K3 B2 79.19(9) 5_677 6_767 ?
O5 K3 B2 67.80(9) 3_675 4_557 ?
O5 K3 B2 67.80(9) . 6_767 ?
O5 K3 B2 23.53(9) . . ?
O5 K3 B2 147.97(9) 3_675 6_767 ?
O5 K3 B2 23.52(9) 2_765 2_765 ?
O5 K3 B2 109.18(9) 2_765 6_767 ?
O5 K3 B2 147.97(9) 4_557 2_765 ?
O5 K3 B2 23.52(9) 6_767 6_767 ?
O5 K3 B2 109.18(9) 3_675 5_677 ?
O5 K3 B2 107.82(9) 4_557 6_767 ?
O5 K3 B2 147.97(9) 5_677 . ?
O5 K3 B2 67.80(9) 6_767 . ?
O5 K3 B2 109.18(9) . 4_557 ?
O5 K3 B2 109.18(9) 4_557 . ?
O5 K3 B2 79.19(9) 4_557 5_677 ?
O5 K3 B2 23.52(9) 5_677 5_677 ?
O5 K3 B2 23.52(9) 4_557 4_557 ?
O5 K3 B2 67.80(9) 5_677 2_765 ?
O5 K3 B2 109.18(9) 5_677 3_675 ?
O5 K3 B2 79.19(9) . 2_765 ?
O5 K3 B2 23.52(9) 3_675 3_675 ?
O5 K3 B2 107.82(9) 3_675 2_765 ?
O5 K3 B2 107.82(9) 6_767 5_677 ?
O5 K3 B2 147.97(9) 2_765 4_557 ?
O5 K3 O5 51.21(10) 5_677 2_765 ?
O5 K3 O5 125.24(11) . 4_557 ?
O5 K3 O5 127.54(10) 5_677 . ?
O5 K3 O5 102.71(6) . 2_765 ?
O5 K3 O5 127.54(10) 2_765 4_557 ?
O5 K3 O5 102.71(6) 3_675 2_765 ?
O5 K3 O5 102.71(6) . 3_675 ?
O5 K3 O5 102.71(6) 5_677 6_767 ?
O5 K3 O5 51.21(10) 3_675 4_557 ?
O5 K3 O5 51.21(10) . 6_767 ?
O5 K3 O5 102.71(6) 6_767 4_557 ?
O5 K3 O5 127.54(11) 3_675 6_767 ?
O5 K3 O5 125.24(10) 5_677 3_675 ?
O5 K3 O5 125.24(10) 2_765 6_767 ?
O5 K3 O5 102.71(6) 5_677 4_557 ?
O2 B1 K1 133.7(3) . 3_665 ?
O3 B1 K1 55.73(19) . 3_665 ?
O3 B1 O2 117.2(3) . . ?
O4 B1 K1 83.7(3) . 3_665 ?
O4 B1 O2 121.3(4) . . ?
O4 B1 O3 121.4(4) . . ?
K1 B2 K2 78.79(10) 14_654 . ?
K1 B2 K2 99.02(12) 14_654 2_765 ?
K1 B2 K3 149.46(14) 14_654 . ?
K2 B2 K2 153.65(13) . 2_765 ?
K3 B2 K2 83.42(9) . 2_765 ?
K3 B2 K2 85.74(9) . . ?
O1 B2 K1 62.7(2) . 14_654 ?
O1 B2 K2 56.35(19) . . ?
O1 B2 K2 99.0(2) . 2_765 ?
O1 B2 K3 86.8(2) . . ?
O1 B2 O2 117.8(3) . . ?
O1 B2 O5 123.6(3) . . ?
O2 B2 K1 68.42(19) . 14_654 ?
O2 B2 K2 79.0(2) . . ?
O2 B2 K2 125.0(3) . 2_765 ?
O2 B2 K3 134.1(3) . . ?
O5 B2 K1 143.3(3) . 14_654 ?
O5 B2 K2 45.90(18) . 2_765 ?
O5 B2 K2 136.8(3) . . ?
O5 B2 K3 53.03(18) . . ?
O5 B2 O2 118.7(3) . . ?
K2 B3 K1 94.62(10) 2_765 3_665 ?
K2 B3 K1 94.62(10) 9_565 3_665 ?
K2 B3 K2 170.8(2) 9_565 2_765 ?
K3 B3 K1 180.0 . 3_665 ?
K3 B3 K2 85.38(10) . 9_565 ?
K3 B3 K2 85.38(10) . 2_765 ?
O3 B3 K1 54.5(2) . 3_665 ?
O3 B3 K1 54.5(2) 6_767 3_665 ?
O3 B3 K2 56.98(11) . 9_565 ?
O3 B3 K2 129.68(19) 6_767 9_565 ?
O3 B3 K2 129.68(19) . 2_765 ?
O3 B3 K2 56.98(11) 6_767 2_765 ?
O3 B3 K3 125.5(2) 6_767 . ?
O3 B3 K3 125.5(2) . . ?
O3 B3 O3 109.0(4) 6_767 . ?
O5 B3 K1 126.4(2) 6_767 3_665 ?
O5 B3 K1 126.4(2) . 3_665 ?
O5 B3 K2 121.0(2) . 9_565 ?
O5 B3 K2 52.39(10) 6_767 9_565 ?
O5 B3 K2 52.39(10) . 2_765 ?
O5 B3 K2 121.0(2) 6_767 2_765 ?
O5 B3 K3 53.6(2) . . ?
O5 B3 K3 53.6(2) 6_767 . ?
O5 B3 O3 111.06(14) 6_767 6_767 ?
O5 B3 O3 109.23(14) 6_767 . ?
O5 B3 O3 111.06(14) . . ?
O5 B3 O3 109.23(14) . 6_767 ?
O5 B3 O5 107.3(4) 6_767 . ?
Y1 O1 K1 104.36(10) . 14_654 ?
Y1 O1 K2 112.99(9) . . ?
K1 O1 K2 94.30(8) 14_654 . ?
B2 O1 Y1 141.1(2) . . ?
B2 O1 K1 91.5(2) . 14_654 ?
B2 O1 K2 100.7(2) . . ?
K1 O2 K2 81.19(8) 14_654 . ?
B1 O2 K1 138.8(3) . 14_654 ?
B1 O2 K2 131.6(3) . . ?
B2 O2 K1 84.5(2) . 14_654 ?
B2 O2 K2 77.1(2) . . ?
B2 O2 B1 122.2(3) . . ?
K1 O3 K2 122.90(9) 3_665 9_565 ?
B1 O3 K1 100.6(2) . 3_665 ?
B1 O3 K2 112.2(2) . 9_565 ?
B1 O3 B3 124.6(3) . . ?
B3 O3 K1 100.6(2) . 3_665 ?
B3 O3 K2 97.43(16) . 9_565 ?
Mg1 O4 Y1 89.42(8) . 7_445 ?
B1 O4 Y1 132.0(2) . 7_445 ?
B1 O4 Mg1 136.5(3) . . ?
K3 O5 K2 112.51(9) . 2_765 ?
B2 O5 K2 113.1(2) . 2_765 ?
B2 O5 K3 103.4(2) . . ?
B2 O5 B3 124.1(3) . . ?
B3 O5 K2 102.45(15) . 2_765 ?
B3 O5 K3 100.8(2) . . ?

loop_
_geom_bond_atom_site_label_1
_geom_bond_atom_site_label_2
_geom_bond_distance
_geom_bond_site_symmetry_2
_geom_bond_publ_flag
Y1 Mg1 3.1206(7) 13_554 ?
Y1 K1 3.8975(3) 15_664 ?
Y1 K1 3.8974(3) 13_554 ?
Y1 K1 3.8975(3) 14_654 ?
Y1 K2 4.2243(4) 3_675 ?
Y1 K3 4.1263(8) . ?
Y1 O1 2.200(2) . ?
Y1 O1 2.200(2) 2_765 ?
Y1 O1 2.200(2) 3_675 ?
Y1 O4 2.297(2) 14_654 ?
Y1 O4 2.297(2) 13_554 ?
Y1 O4 2.297(2) 15_664 ?
Mg1 O4 2.135(2) 3_665 ?
Mg1 O4 2.135(2) 2_655 ?
Mg1 O4 2.135(2) 16_546 ?
Mg1 O4 2.135(2) 18_656 ?
Mg1 O4 2.135(2) 17_556 ?
Mg1 O4 2.135(2) . ?
K1 B1 3.379(4) 5_567 ?
K1 B1 3.379(4) 2_655 ?
K1 B2 3.058(4) 18_656 ?
K1 B2 3.058(4) 9_565 ?
K1 B3 3.430(6) 2_655 ?
K1 O1 2.717(3) 18_656 ?
K1 O1 2.717(3) 9_565 ?
K1 O2 2.856(3) 9_565 ?
K1 O2 2.856(3) 18_656 ?
K1 O3 2.840(3) 2_655 ?
K1 O3 2.840(3) 5_567 ?
K2 B2 3.361(4) . ?
K2 B2 3.361(4) 18_656 ?
K2 B3 3.3766(9) 3_675 ?
K2 B3 3.3766(9) 14_654 ?
K2 O1 2.848(2) 18_656 ?
K2 O1 2.848(2) . ?
K2 O2 3.385(4) . ?
K2 O2 3.385(4) 18_656 ?
K2 O3 2.855(3) 4_557 ?
K2 O3 2.855(3) 14_654 ?
K2 O5 2.739(3) 17_566 ?
K2 O5 2.739(3) 3_675 ?
K3 B2 3.335(4) 3_675 ?
K3 B2 3.335(4) 6_767 ?
K3 B2 3.335(4) 4_557 ?
K3 B2 3.335(4) 2_765 ?
K3 B2 3.335(4) . ?
K3 B2 3.335(4) 5_677 ?
K3 O5 2.739(3) 5_677 ?
K3 O5 2.739(3) 4_557 ?
K3 O5 2.739(3) 6_767 ?
K3 O5 2.739(3) . ?
K3 O5 2.739(3) 3_675 ?
K3 O5 2.739(3) 2_765 ?
B1 O2 1.397(5) . ?
B1 O3 1.381(5) . ?
B1 O4 1.319(5) . ?
B2 O1 1.334(5) . ?
B2 O2 1.396(4) . ?
B2 O5 1.369(5) . ?
B3 O3 1.471(4) . ?
B3 O3 1.471(4) 6_767 ?
B3 O5 1.470(4) 6_767 ?
B3 O5 1.470(4) . ?

loop_
_geom_torsion_atom_site_label_1
_geom_torsion_atom_site_label_2
_geom_torsion_atom_site_label_3
_geom_torsion_atom_site_label_4
_geom_torsion
_geom_torsion_site_symmetry_1
_geom_torsion_site_symmetry_2
_geom_torsion_site_symmetry_3
_geom_torsion_site_symmetry_4
_geom_torsion_publ_flag
K1 B1 O2 K1 62.8(5) 3_665 . . 14_654 ?
K1 B1 O2 K2 -162.44(16) 3_665 . . . ?
K1 B1 O2 B2 -60.4(6) 3_665 . . . ?
K1 B1 O3 K2 -132.32(18) 3_665 . . 9_565 ?
K1 B1 O3 B3 110.8(4) 3_665 . . . ?
K1 B1 O4 Y1 63.3(3) 3_665 . . 7_445 ?
K1 B1 O4 Mg1 -95.0(4) 3_665 . . . ?
K1 B2 O1 Y1 -115.3(4) 14_654 . . . ?
K1 B2 O1 K2 94.66(11) 14_654 . . . ?
K1 B2 O2 K2 -82.19(8) 14_654 . . . ?
K1 B2 O2 B1 146.4(5) 14_654 . . . ?
K1 B2 O5 K2 20.6(5) 14_654 . . 2_765 ?
K1 B2 O5 K3 142.6(3) 14_654 . . . ?
K1 B2 O5 B3 -104.2(5) 14_654 . . . ?
K1 B3 O3 K2 125.56(12) 3_665 . . 9_565 ?
K1 B3 O3 B1 -110.8(3) 3_665 . . . ?
K1 B3 O5 K2 -63.83(13) 3_665 . . 2_765 ?
K1 B3 O5 K3 180.000(1) 3_665 . . . ?
K1 B3 O5 B2 65.5(3) 3_665 . . . ?
K2 B2 O1 Y1 -19.7(4) 2_765 . . . ?
K2 B2 O1 Y1 150.1(4) . . . . ?
K2 B2 O1 K1 95.54(11) 2_765 . . 14_654 ?
K2 B2 O1 K1 -94.66(11) . . . 14_654 ?
K2 B2 O1 K2 -169.80(8) 2_765 . . . ?
K2 B2 O2 K1 82.19(8) . . . 14_654 ?
K2 B2 O2 K1 -85.9(2) 2_765 . . 14_654 ?
K2 B2 O2 K2 -168.1(3) 2_765 . . . ?
K2 B2 O2 B1 60.5(5) 2_765 . . . ?
K2 B2 O2 B1 -131.4(4) . . . . ?
K2 B2 O5 K2 -142.3(2) . . . 2_765 ?
K2 B2 O5 K3 121.99(19) 2_765 . . . ?
K2 B2 O5 K3 -20.3(4) . . . . ?
K2 B2 O5 B3 92.9(4) . . . . ?
K2 B2 O5 B3 -124.8(4) 2_765 . . . ?
K2 B3 O3 K1 62.4(3) 2_765 . . 3_665 ?
K2 B3 O3 K1 -125.56(12) 9_565 . . 3_665 ?
K2 B3 O3 K2 -172.0(2) 2_765 . . 9_565 ?
K2 B3 O3 B1 -48.4(5) 2_765 . . . ?
K2 B3 O3 B1 123.6(4) 9_565 . . . ?
K2 B3 O5 K2 172.20(14) 9_565 . . 2_765 ?
K2 B3 O5 K3 56.0(2) 9_565 . . . ?
K2 B3 O5 K3 -116.17(13) 2_765 . . . ?
K2 B3 O5 B2 129.3(4) 2_765 . . . ?
K2 B3 O5 B2 -58.5(4) 9_565 . . . ?
K3 B2 O1 Y1 63.1(4) . . . . ?
K3 B2 O1 K1 178.35(9) . . . 14_654 ?
K3 B2 O1 K2 -86.99(10) . . . . ?
K3 B2 O2 K1 155.1(3) . . . 14_654 ?
K3 B2 O2 K2 72.9(3) . . . . ?
K3 B2 O2 B1 -58.6(6) . . . . ?
K3 B2 O5 K2 -121.99(19) . . . 2_765 ?
K3 B2 O5 B3 113.2(4) . . . . ?
K3 B3 O3 K1 180.0 . . . 3_665 ?
K3 B3 O3 K2 -54.44(12) . . . 9_565 ?
K3 B3 O3 B1 69.2(3) . . . . ?
K3 B3 O5 K2 116.17(13) . . . 2_765 ?
K3 B3 O5 B2 -114.5(3) . . . . ?
O1 B2 O2 K1 40.0(3) . . . 14_654 ?
O1 B2 O2 K2 -42.2(3) . . . . ?
O1 B2 O2 B1 -173.7(4) . . . . ?
O1 B2 O5 K2 -67.6(4) . . . 2_765 ?
O1 B2 O5 K3 54.4(4) . . . . ?
O1 B2 O5 B3 167.6(3) . . . . ?
O2 B1 O3 K1 -126.2(4) . . . 3_665 ?
O2 B1 O3 K2 101.5(4) . . . 9_565 ?
O2 B1 O3 B3 -15.3(6) . . . . ?
O2 B1 O4 Y1 -158.4(3) . . . 7_445 ?
O2 B1 O4 Mg1 43.3(7) . . . . ?
O2 B2 O1 Y1 -157.5(3) . . . . ?
O2 B2 O1 K1 -42.2(4) . . . 14_654 ?
O2 B2 O1 K2 52.4(4) . . . . ?
O2 B2 O5 K2 112.4(3) . . . 2_765 ?
O2 B2 O5 K3 -125.6(3) . . . . ?
O2 B2 O5 B3 -12.4(6) . . . . ?
O3 B1 O2 K1 130.2(3) . . . 14_654 ?
O3 B1 O2 K2 -95.0(4) . . . . ?
O3 B1 O2 B2 7.0(6) . . . . ?
O3 B1 O4 Y1 20.3(6) . . . 7_445 ?
O3 B1 O4 Mg1 -138.0(4) . . . . ?
O3 B3 O3 K1 -0.001(0) 6_767 . . 3_665 ?
O3 B3 O3 K2 125.56(12) 6_767 . . 9_565 ?
O3 B3 O3 B1 -110.8(3) 6_767 . . . ?
O3 B3 O5 K2 -4.3(3) 6_767 . . 2_765 ?
O3 B3 O5 K2 -124.5(2) . . . 2_765 ?
O3 B3 O5 K3 119.3(3) . . . . ?
O3 B3 O5 K3 -120.5(3) 6_767 . . . ?
O3 B3 O5 B2 125.1(3) 6_767 . . . ?
O3 B3 O5 B2 4.8(5) . . . . ?
O4 B1 O2 K1 -51.0(7) . . . 14_654 ?
O4 B1 O2 K2 83.8(5) . . . . ?
O4 B1 O2 B2 -174.2(4) . . . . ?
O4 B1 O3 K1 55.0(4) . . . 3_665 ?
O4 B1 O3 K2 -77.3(4) . . . 9_565 ?
O4 B1 O3 B3 165.9(4) . . . . ?
O5 B2 O1 Y1 22.5(6) . . . . ?
O5 B2 O1 K1 137.8(4) . . . 14_654 ?
O5 B2 O1 K2 -127.6(3) . . . . ?
O5 B2 O2 K1 -140.1(3) . . . 14_654 ?
O5 B2 O2 K2 137.7(4) . . . . ?
O5 B2 O2 B1 6.3(6) . . . . ?
O5 B3 O3 K1 120.4(3) . . . 3_665 ?
O5 B3 O3 K1 -121.5(3) 6_767 . . 3_665 ?
O5 B3 O3 K2 -114.1(2) . . . 9_565 ?
O5 B3 O3 K2 4.0(3) 6_767 . . 9_565 ?
O5 B3 O3 B1 127.7(3) 6_767 . . . ?
O5 B3 O3 B1 9.6(5) . . . . ?
O5 B3 O5 K2 116.17(13) 6_767 . . 2_765 ?
O5 B3 O5 K3 -0.001(2) 6_767 . . . ?
O5 B3 O5 B2 -114.5(3) 6_767 . . . ?
